data_4068978
loop_
_publ_author_name
'Iwasa, Naruhito'
'Katao, Shohei'
'Liu, Jingyu'
'Fujiki, Michiya'
'Furukawa, Yoshiro'
'Nomura, Kotohiro'

_publ_section_title
;
 Notable Effect of Fluoro Substituents in the Imino Group in Ring-Opening
 Polymerization of \e-Caprolactone by Al Complexes Containing Phenoxyimine
 Ligands
;
_journal_issue 7
_journal_name_full Organometallics
_journal_page_first 2179
_journal_paper_doi 10.1021/om8011882
_journal_volume 28
_journal_year 2009
_chemical_formula_moiety 'C18 H16 Al Cl F5 N O '
_chemical_formula_sum 'C18 H16 Al Cl F5 N O'
_chemical_formula_weight 419.76
_space_group_IT_number 14
_symmetry_cell_setting monoclinic
_symmetry_Int_Tables_number 14
_symmetry_space_group_name_Hall '-P 2yab'
_symmetry_space_group_name_H-M 'P 1 21/a 1'
_cell_angle_alpha 90.0000
_cell_angle_beta 91.7271(17)
_cell_angle_gamma 90.0000
_cell_formula_units_Z 4
_cell_length_a 12.4278(6)
_cell_length_b 12.3734(6)
_cell_length_c 12.7793(7)
_cell_measurement_reflns_used 14381
_cell_measurement_temperature 193.1
_cell_measurement_theta_max 27.5
_cell_measurement_theta_min 3.2
_cell_volume 1964.23(17)
_computing_cell_refinement PROCESS-AUTO
_computing_data_collection PROCESS-AUTO
_computing_data_reduction CrystalStructure
_computing_publication_material 'CrystalStructure 3.8'
_computing_structure_refinement CRYSTALS
_computing_structure_solution SIR92
_diffrn_detector_area_resol_mean 10.00
_diffrn_measured_fraction_theta_full 0.996
_diffrn_measured_fraction_theta_max 0.996
_diffrn_measurement_device_type 'Rigaku RAXIS-RAPID'
_diffrn_measurement_method \w
_diffrn_radiation_type 'Mo K\a'
_diffrn_radiation_wavelength 0.71075
_diffrn_reflns_av_R_equivalents 0.022
_diffrn_reflns_limit_h_max 16
_diffrn_reflns_limit_h_min -16
_diffrn_reflns_limit_k_max 16
_diffrn_reflns_limit_k_min -16
_diffrn_reflns_limit_l_max 16
_diffrn_reflns_limit_l_min -16
_diffrn_reflns_number 19089
_diffrn_reflns_theta_full 27.47
_diffrn_reflns_theta_max 27.47
_exptl_absorpt_coefficient_mu 0.292
_exptl_absorpt_correction_T_max 0.957
_exptl_absorpt_correction_T_min 0.725
_exptl_absorpt_correction_type multi-scan
_exptl_absorpt_process_details
;
    Higashi, T. (1995). Program for Absorption Correction.
    Rigaku Corporation, Tokyo, Japan.
;
_exptl_crystal_colour colorless
_exptl_crystal_density_diffrn 1.419
_exptl_crystal_density_method 'not measured'
_exptl_crystal_description block
_exptl_crystal_F_000 856.00
_exptl_crystal_size_max 0.32
_exptl_crystal_size_mid 0.20
_exptl_crystal_size_min 0.15
_refine_diff_density_max 0.23
_refine_diff_density_min -0.26
_refine_ls_extinction_method none
_refine_ls_goodness_of_fit_ref 1.007
_refine_ls_hydrogen_treatment refall
_refine_ls_number_parameters 260
_refine_ls_number_reflns 3467
_refine_ls_R_factor_gt 0.0319
_refine_ls_shift/su_max 0.0000
_refine_ls_structure_factor_coef Fsqd
_refine_ls_weighting_details 'w = 1/[0.0013Fo^2^ + 1.0000\s(Fo^2^)]/(4Fo^2^)'
_refine_ls_weighting_scheme calc
_refine_ls_wR_factor_ref 0.0948
_reflns_number_gt 3448
_reflns_number_total 4471
_reflns_threshold_expression F^2^>2.0\s(F^2^)
_cod_data_source_file om8011882_si_002.cif
_cod_data_source_block '_NI1090D'
_cod_original_cell_volume 1964.24(17)
_cod_original_formula_sum 'C18 H16 Al Cl F5 N O '
_cod_database_code 4068978

loop_
_symmetry_equiv_pos_site_id
_symmetry_equiv_pos_as_xyz
1 +X,+Y,+Z
2 1/2-X,1/2+Y,-Z
3 -X,-Y,-Z
4 1/2+X,1/2-Y,+Z

loop_
_atom_site_label
_atom_site_type_symbol
_atom_site_fract_x
_atom_site_fract_y
_atom_site_fract_z
_atom_site_U_iso_or_equiv
_atom_site_adp_type
_atom_site_occupancy
_atom_site_symmetry_multiplicity
_atom_site_calc_flag
_atom_site_refinement_flags
Cl(1) Cl 0.16752(3) 0.11380(3) 0.90316(4) 0.04800(12) Uani 1.00 1 d .
Al(1) Al 0.04367(3) 0.12173(3) 0.78173(4) 0.02976(12) Uani 1.00 1 d .
F(1) F -0.01915(8) 0.31440(8) 1.04098(8) 0.0473(2) Uani 1.00 1 d .
F(2) F -0.14847(10) 0.26631(10) 1.20022(8) 0.0630(3) Uani 1.00 1 d .
F(3) F -0.31629(9) 0.12838(10) 1.16997(9) 0.0595(3) Uani 1.00 1 d .
F(4) F -0.35562(7) 0.03872(8) 0.97865(9) 0.0479(2) Uani 1.00 1 d .
F(5) F -0.22932(7) 0.09010(8) 0.81722(8) 0.0437(2) Uani 1.00 1 d .
O(1) O 0.08575(8) 0.20369(7) 0.67934(9) 0.0339(2) Uani 1.00 1 d .
N(1) N -0.05322(9) 0.22792(10) 0.83950(10) 0.0286(3) Uani 1.00 1 d .
C(1) C 0.08192(10) 0.31033(11) 0.66650(11) 0.0266(3) Uani 1.00 1 d .
C(2) C 0.14113(11) 0.36029(11) 0.58670(11) 0.0277(3) Uani 1.00 1 d .
C(3) C 0.13204(13) 0.47151(12) 0.57717(12) 0.0342(3) Uani 1.00 1 d .
C(4) C 0.06949(13) 0.53546(12) 0.64249(13) 0.0390(4) Uani 1.00 1 d .
C(5) C 0.01284(12) 0.48756(12) 0.71955(13) 0.0336(3) Uani 1.00 1 d .
C(6) C 0.01711(11) 0.37435(11) 0.73269(12) 0.0276(3) Uani 1.00 1 d .
C(7) C -0.04712(11) 0.32997(12) 0.81291(12) 0.0293(3) Uani 1.00 1 d .
C(8) C -0.01524(16) -0.01727(13) 0.74223(18) 0.0509(5) Uani 1.00 1 d .
C(9) C 0.21370(12) 0.29448(12) 0.51490(12) 0.0326(3) Uani 1.00 1 d .
C(10) C 0.14632(14) 0.21174(14) 0.45146(14) 0.0447(4) Uani 1.00 1 d .
C(11) C 0.30124(13) 0.23659(14) 0.58132(13) 0.0404(4) Uani 1.00 1 d .
C(12) C 0.27139(16) 0.36712(15) 0.43701(15) 0.0504(5) Uani 1.00 1 d .
C(13) C -0.12083(11) 0.20275(12) 0.92519(12) 0.0297(3) Uani 1.00 1 d .
C(14) C -0.10229(12) 0.24639(12) 1.02367(13) 0.0349(4) Uani 1.00 1 d .
C(15) C -0.16797(14) 0.22239(14) 1.10571(13) 0.0404(4) Uani 1.00 1 d .
C(16) C -0.25296(13) 0.15257(14) 1.09016(14) 0.0404(4) Uani 1.00 1 d .
C(17) C -0.27285(12) 0.10720(12) 0.99353(14) 0.0363(4) Uani 1.00 1 d .
C(18) C -0.20710(11) 0.13236(11) 0.91175(13) 0.0314(3) Uani 1.00 1 d .
H(1) H 0.1719 0.5078 0.5212 0.041 Uiso 1.00 1 c R
H(2) H 0.0666 0.6124 0.6330 0.047 Uiso 1.00 1 c R
H(3) H -0.0321 0.5330 0.7672 0.041 Uiso 1.00 1 c R
H(4) H -0.0924 0.3825 0.8532 0.035 Uiso 1.00 1 c R
H(5) H -0.0657 -0.0084 0.6866 0.062 Uiso 1.00 1 c R
H(6) H -0.0492 -0.0481 0.7998 0.062 Uiso 1.00 1 c R
H(7) H 0.0405 -0.0629 0.7211 0.062 Uiso 1.00 1 c R
H(8) H 0.0939 0.2486 0.4092 0.054 Uiso 1.00 1 c R
H(9) H 0.1113 0.1643 0.4980 0.054 Uiso 1.00 1 c R
H(10) H 0.1921 0.1712 0.4080 0.053 Uiso 1.00 1 c R
H(11) H 0.3490 0.1991 0.5361 0.048 Uiso 1.00 1 c R
H(12) H 0.2682 0.1857 0.6271 0.049 Uiso 1.00 1 c R
H(13) H 0.3412 0.2888 0.6222 0.049 Uiso 1.00 1 c R
H(14) H 0.3127 0.4208 0.4747 0.061 Uiso 1.00 1 c R
H(15) H 0.2191 0.4021 0.3917 0.061 Uiso 1.00 1 c R
H(16) H 0.3184 0.3240 0.3959 0.061 Uiso 1.00 1 c R

loop_
_atom_site_aniso_label
_atom_site_aniso_U_11
_atom_site_aniso_U_22
_atom_site_aniso_U_33
_atom_site_aniso_U_12
_atom_site_aniso_U_13
_atom_site_aniso_U_23
Cl(1) 0.0409(2) 0.0387(2) 0.0634(3) 0.00291(17) -0.0151(2) 0.00539(19)
Al(1) 0.0282(2) 0.0239(2) 0.0373(2) -0.00012(16) 0.00326(18) 0.00059(17)
F(1) 0.0467(5) 0.0540(5) 0.0412(5) -0.0191(4) 0.0039(4) -0.0046(4)
F(2) 0.0794(8) 0.0778(7) 0.0325(6) -0.0195(6) 0.0125(5) -0.0061(5)
F(3) 0.0565(6) 0.0769(7) 0.0464(6) -0.0114(5) 0.0230(5) 0.0158(5)
F(4) 0.0302(4) 0.0488(5) 0.0650(7) -0.0111(4) 0.0037(4) 0.0118(4)
F(5) 0.0344(4) 0.0557(5) 0.0408(5) -0.0079(4) -0.0028(4) -0.0039(4)
O(1) 0.0381(5) 0.0247(5) 0.0396(6) 0.0045(4) 0.0114(4) 0.0002(4)
N(1) 0.0245(5) 0.0319(5) 0.0294(6) -0.0007(4) 0.0033(4) 0.0032(5)
C(1) 0.0245(6) 0.0271(6) 0.0279(7) 0.0003(5) -0.0011(5) -0.0011(5)
C(2) 0.0272(6) 0.0321(6) 0.0237(7) -0.0001(5) 0.0012(5) -0.0030(5)
C(3) 0.0409(8) 0.0320(7) 0.0300(8) -0.0027(6) 0.0057(6) 0.0027(6)
C(4) 0.0490(9) 0.0264(7) 0.0419(9) 0.0021(6) 0.0091(7) 0.0027(6)
C(5) 0.0359(7) 0.0294(7) 0.0360(8) 0.0061(6) 0.0082(6) -0.0008(6)
C(6) 0.0252(6) 0.0286(6) 0.0290(7) 0.0013(5) 0.0022(5) -0.0006(5)
C(7) 0.0245(6) 0.0323(7) 0.0312(7) 0.0032(5) 0.0014(5) -0.0015(5)
C(8) 0.0500(10) 0.0340(8) 0.0690(13) -0.0066(7) 0.0057(9) -0.0091(8)
C(9) 0.0359(7) 0.0359(7) 0.0263(7) 0.0016(6) 0.0052(6) -0.0054(6)
C(10) 0.0477(9) 0.0474(9) 0.0388(9) 0.0034(7) -0.0023(7) -0.0158(7)
C(11) 0.0323(7) 0.0495(9) 0.0396(9) 0.0084(7) 0.0048(6) -0.0084(7)
C(12) 0.0628(11) 0.0526(10) 0.0372(10) 0.0019(8) 0.0240(8) -0.0034(7)
C(13) 0.0251(6) 0.0328(7) 0.0313(8) 0.0022(5) 0.0038(5) 0.0059(6)
C(14) 0.0328(7) 0.0361(7) 0.0359(9) -0.0062(6) 0.0018(6) 0.0026(6)
C(15) 0.0463(9) 0.0452(8) 0.0300(8) -0.0016(7) 0.0054(7) 0.0011(6)
C(16) 0.0379(8) 0.0458(8) 0.0382(9) 0.0006(7) 0.0118(6) 0.0147(7)
C(17) 0.0242(6) 0.0348(7) 0.0499(10) -0.0016(5) 0.0020(6) 0.0120(6)
C(18) 0.0263(6) 0.0339(7) 0.0339(8) 0.0030(5) 0.0000(5) 0.0040(6)

loop_
_atom_type_symbol
_atom_type_description
_atom_type_scat_dispersion_real
_atom_type_scat_dispersion_imag
_atom_type_scat_source
C C 0.003 0.002
;
International Tables for Crystallography
(1992, Vol. C, Tables 4.2.6.8 and 6.1.1.4)
;
H H 0.000 0.000
;
International Tables for Crystallography
(1992, Vol. C, Table 6.1.1.4)
;
Al Al 0.064 0.051
;
International Tables for Crystallography
(1992, Vol. C, Tables 4.2.6.8 and 6.1.1.4)
;
Cl Cl 0.148 0.159
;
International Tables for Crystallography
(1992, Vol. C, Tables 4.2.6.8 and 6.1.1.4)
;
F F 0.017 0.010
;
International Tables for Crystallography
(1992, Vol. C, Tables 4.2.6.8 and 6.1.1.4)
;
N N 0.006 0.003
;
International Tables for Crystallography
(1992, Vol. C, Tables 4.2.6.8 and 6.1.1.4)
;
O O 0.011 0.006
;
International Tables for Crystallography
(1992, Vol. C, Tables 4.2.6.8 and 6.1.1.4)
;

loop_
_geom_angle_atom_site_label_1
_geom_angle_atom_site_label_2
_geom_angle_atom_site_label_3
_geom_angle
_geom_angle_publ_flag
Cl(1) Al(1) O(1) 110.01(3) yes
Cl(1) Al(1) N(1) 101.22(4) yes
Cl(1) Al(1) C(8) 113.88(6) yes
O(1) Al(1) N(1) 95.45(5) yes
O(1) Al(1) C(8) 116.16(7) yes
N(1) Al(1) C(8) 117.86(7) yes
Al(1) O(1) C(1) 131.10(9) yes
Al(1) N(1) C(7) 120.78(10) yes
Al(1) N(1) C(13) 121.82(9) yes
C(7) N(1) C(13) 116.55(12) yes
O(1) C(1) C(2) 120.26(12) yes
O(1) C(1) C(6) 119.78(12) yes
C(2) C(1) C(6) 119.96(12) yes
C(1) C(2) C(3) 116.98(12) yes
C(1) C(2) C(9) 121.64(12) yes
C(3) C(2) C(9) 121.38(12) yes
C(2) C(3) C(4) 123.59(14) yes
C(3) C(4) C(5) 119.49(13) yes
C(4) C(5) C(6) 119.93(14) yes
C(1) C(6) C(5) 120.04(13) yes
C(1) C(6) C(7) 123.39(12) yes
C(5) C(6) C(7) 116.56(13) yes
N(1) C(7) C(6) 126.49(13) yes
C(2) C(9) C(10) 110.30(12) yes
C(2) C(9) C(11) 109.58(12) yes
C(2) C(9) C(12) 111.74(12) yes
C(10) C(9) C(11) 110.24(12) yes
C(10) C(9) C(12) 107.79(13) yes
C(11) C(9) C(12) 107.12(13) yes
N(1) C(13) C(14) 121.65(12) yes
N(1) C(13) C(18) 120.65(13) yes
C(14) C(13) C(18) 117.69(14) yes
F(1) C(14) C(13) 120.00(13) yes
F(1) C(14) C(15) 118.58(14) yes
C(13) C(14) C(15) 121.42(14) yes
F(2) C(15) C(14) 120.16(15) yes
F(2) C(15) C(16) 120.18(15) yes
C(14) C(15) C(16) 119.66(15) yes
F(3) C(16) C(15) 119.77(15) yes
F(3) C(16) C(17) 119.95(14) yes
C(15) C(16) C(17) 120.27(15) yes
F(4) C(17) C(16) 120.16(15) yes
F(4) C(17) C(18) 120.23(14) yes
C(16) C(17) C(18) 119.61(14) yes
F(5) C(18) C(13) 119.66(13) yes
F(5) C(18) C(17) 118.98(12) yes
C(13) C(18) C(17) 121.34(14) yes
C(2) C(3) H(1) 118.2 no
C(4) C(3) H(1) 118.2 no
C(3) C(4) H(2) 120.3 no
C(5) C(4) H(2) 120.3 no
C(4) C(5) H(3) 120.0 no
C(6) C(5) H(3) 120.0 no
N(1) C(7) H(4) 116.8 no
C(6) C(7) H(4) 116.8 no
Al(1) C(8) H(5) 109.5 no
Al(1) C(8) H(6) 109.5 no
Al(1) C(8) H(7) 109.5 no
H(5) C(8) H(6) 109.5 no
H(5) C(8) H(7) 109.5 no
H(6) C(8) H(7) 109.5 no
C(9) C(10) H(8) 109.5 no
C(9) C(10) H(9) 109.5 no
C(9) C(10) H(10) 109.5 no
H(8) C(10) H(9) 109.5 no
H(8) C(10) H(10) 109.5 no
H(9) C(10) H(10) 109.5 no
C(9) C(11) H(11) 109.5 no
C(9) C(11) H(12) 109.5 no
C(9) C(11) H(13) 109.5 no
H(11) C(11) H(12) 109.5 no
H(11) C(11) H(13) 109.5 no
H(12) C(11) H(13) 109.5 no
C(9) C(12) H(14) 109.5 no
C(9) C(12) H(15) 109.5 no
C(9) C(12) H(16) 109.5 no
H(14) C(12) H(15) 109.5 no
H(14) C(12) H(16) 109.5 no
H(15) C(12) H(16) 109.5 no

loop_
_geom_bond_atom_site_label_1
_geom_bond_atom_site_label_2
_geom_bond_distance
_geom_bond_publ_flag
Cl(1) Al(1) 2.1547(6) yes
Al(1) O(1) 1.7479(11) yes
Al(1) N(1) 1.9429(12) yes
Al(1) C(8) 1.9304(17) yes
F(1) C(14) 1.3457(17) yes
F(2) C(15) 1.3398(19) yes
F(3) C(16) 1.341(2) yes
F(4) C(17) 1.3418(17) yes
F(5) C(18) 1.3375(18) yes
O(1) C(1) 1.3303(16) yes
N(1) C(7) 1.3104(19) yes
N(1) C(13) 1.4344(19) yes
C(1) C(2) 1.4173(19) yes
C(1) C(6) 1.4258(19) yes
C(2) C(3) 1.386(2) yes
C(2) C(9) 1.539(2) yes
C(3) C(4) 1.402(2) yes
C(4) C(5) 1.363(2) yes
C(5) C(6) 1.412(2) yes
C(6) C(7) 1.428(2) yes
C(9) C(10) 1.538(2) yes
C(9) C(11) 1.537(2) yes
C(9) C(12) 1.535(2) yes
C(13) C(14) 1.382(2) yes
C(13) C(18) 1.3880(19) yes
C(14) C(15) 1.380(2) yes
C(15) C(16) 1.374(2) yes
C(16) C(17) 1.372(2) yes
C(17) C(18) 1.381(2) yes
C(3) H(1) 0.990 no
C(4) H(2) 0.960 no
C(5) H(3) 1.010 no
C(7) H(4) 1.010 no
C(8) H(5) 0.940 no
C(8) H(6) 0.940 no
C(8) H(7) 0.940 no
C(10) H(8) 0.950 no
C(10) H(9) 0.950 no
C(10) H(10) 0.950 no
C(11) H(11) 0.960 no
C(11) H(12) 0.960 no
C(11) H(13) 0.960 no
C(12) H(14) 0.960 no
C(12) H(15) 0.960 no
C(12) H(16) 0.960 no

loop_
_geom_contact_atom_site_label_1
_geom_contact_atom_site_label_2
_geom_contact_distance
_geom_contact_site_symmetry_2
Cl(1) F(4) 3.3309(10) 3_557
Cl(1) C(13) 3.4793(14) 4_555
Cl(1) C(16) 3.4630(17) 3_557
Cl(1) C(17) 3.2909(15) 3_557
Cl(1) C(18) 3.5064(14) 4_555
F(1) F(3) 3.0535(14) 4_555
F(1) F(4) 3.1883(13) 2_457
F(1) F(4) 2.8575(13) 4_555
F(1) C(16) 3.3735(18) 4_555
F(1) C(17) 3.2848(18) 4_555
F(2) C(4) 3.3017(19) 3_567
F(3) F(1) 3.0535(14) 4_455
F(3) C(5) 3.3472(19) 2_447
F(3) C(12) 3.551(2) 4_456
F(4) Cl(1) 3.3309(10) 3_557
F(4) F(1) 3.1883(13) 2_447
F(4) F(1) 2.8575(13) 4_455
F(4) C(7) 3.5336(17) 4_455
F(5) C(1) 3.2340(15) 4_455
F(5) C(2) 3.3707(16) 4_455
F(5) C(3) 3.5555(18) 4_455
F(5) C(5) 3.5367(17) 4_455
F(5) C(6) 3.3296(16) 4_455
C(1) F(5) 3.2340(15) 4_555
C(2) F(5) 3.3707(16) 4_555
C(3) F(5) 3.5555(18) 4_555
C(4) F(2) 3.3017(19) 3_567
C(5) F(3) 3.3472(19) 2_457
C(5) F(5) 3.5367(17) 4_555
C(6) F(5) 3.3296(16) 4_555
C(6) C(11) 3.537(2) 4_455
C(7) F(4) 3.5336(17) 4_555
C(7) C(11) 3.557(2) 4_455
C(11) C(6) 3.537(2) 4_555
C(11) C(7) 3.557(2) 4_555
C(12) F(3) 3.551(2) 4_554
C(13) Cl(1) 3.4793(14) 4_455
C(16) Cl(1) 3.4630(17) 3_557
C(16) F(1) 3.3735(18) 4_455
C(17) Cl(1) 3.2909(15) 3_557
C(17) F(1) 3.2848(18) 4_455
C(18) Cl(1) 3.5064(14) 4_455
Cl(1) H(4) 3.071 4_555
Al(1) H(13) 3.377 4_455
F(1) H(3) 3.144 3_567
F(2) H(2) 2.775 3_567
F(2) H(3) 3.364 3_567
F(2) H(7) 3.011 3_557
F(2) H(10) 3.448 4_456
F(2) H(16) 2.781 4_456
F(3) H(3) 2.382 2_447
F(3) H(4) 3.258 2_447
F(3) H(15) 2.880 4_456
F(3) H(16) 3.346 4_456
F(4) H(3) 3.574 2_447
F(4) H(3) 3.542 4_455
F(4) H(4) 2.976 2_447
F(4) H(4) 3.449 4_455
F(5) H(13) 3.059 4_455
O(1) H(13) 3.105 4_455
N(1) H(13) 3.042 4_455
C(1) H(11) 3.298 4_455
C(1) H(13) 3.266 4_455
C(3) H(10) 3.301 2_556
C(3) H(11) 3.178 2_556
C(4) H(8) 3.409 3_566
C(4) H(10) 3.483 2_556
C(4) H(11) 3.237 2_556
C(5) H(15) 3.457 3_566
C(6) H(11) 3.344 4_455
C(6) H(12) 3.419 4_455
C(6) H(13) 3.265 4_455
C(7) H(12) 3.258 4_455
C(7) H(13) 3.134 4_455
C(8) H(8) 3.575 3_556
C(8) H(10) 3.448 3_556
C(10) H(1) 3.398 2_546
C(10) H(2) 3.568 3_566
C(10) H(5) 3.215 3_556
C(11) H(1) 3.141 2_546
C(11) H(2) 3.583 2_546
C(12) H(7) 3.253 2_556
C(15) H(7) 3.331 3_557
C(16) H(3) 3.597 2_447
H(1) C(10) 3.398 2_556
H(1) C(11) 3.141 2_556
H(1) H(9) 3.333 2_556
H(1) H(10) 2.770 2_556
H(1) H(11) 2.489 2_556
H(1) H(12) 3.013 2_556
H(2) F(2) 2.775 3_567
H(2) C(10) 3.568 3_566
H(2) C(11) 3.583 2_556
H(2) H(8) 2.677 3_566
H(2) H(10) 3.145 2_556
H(2) H(11) 2.657 2_556
H(2) H(15) 3.559 3_566
H(2) H(16) 3.011 2_556
H(3) F(1) 3.144 3_567
H(3) F(2) 3.364 3_567
H(3) F(3) 2.382 2_457
H(3) F(4) 3.574 2_457
H(3) F(4) 3.542 4_555
H(3) C(16) 3.597 2_457
H(3) H(8) 3.587 3_566
H(3) H(15) 3.144 3_566
H(4) Cl(1) 3.071 4_455
H(4) F(3) 3.258 2_457
H(4) F(4) 2.976 2_457
H(4) F(4) 3.449 4_555
H(4) H(12) 3.429 4_455
H(5) C(10) 3.215 3_556
H(5) H(8) 3.229 3_556
H(5) H(9) 3.087 3_556
H(5) H(10) 2.806 3_556
H(5) H(13) 3.057 4_455
H(5) H(14) 3.248 4_455
H(6) H(10) 3.498 3_556
H(7) F(2) 3.011 3_557
H(7) C(12) 3.253 2_546
H(7) C(15) 3.331 3_557
H(7) H(8) 3.267 3_556
H(7) H(9) 3.557 3_556
H(7) H(10) 3.548 3_556
H(7) H(14) 3.146 2_546
H(7) H(15) 3.384 2_546
H(7) H(16) 2.725 2_546
H(8) C(4) 3.409 3_566
H(8) C(8) 3.575 3_556
H(8) H(2) 2.677 3_566
H(8) H(3) 3.587 3_566
H(8) H(5) 3.229 3_556
H(8) H(7) 3.267 3_556
H(8) H(11) 3.552 4_455
H(8) H(16) 3.538 4_455
H(9) H(1) 3.333 2_546
H(9) H(5) 3.087 3_556
H(9) H(7) 3.557 3_556
H(9) H(14) 3.174 2_546
H(10) F(2) 3.448 4_554
H(10) C(3) 3.301 2_546
H(10) C(4) 3.483 2_546
H(10) C(8) 3.448 3_556
H(10) H(1) 2.770 2_546
H(10) H(2) 3.145 2_546
H(10) H(5) 2.806 3_556
H(10) H(6) 3.498 3_556
H(10) H(7) 3.548 3_556
H(10) H(14) 3.444 2_546
H(11) C(1) 3.298 4_555
H(11) C(3) 3.178 2_546
H(11) C(4) 3.237 2_546
H(11) C(6) 3.344 4_555
H(11) H(1) 2.489 2_546
H(11) H(2) 2.657 2_546
H(11) H(8) 3.552 4_555
H(12) C(6) 3.419 4_555
H(12) C(7) 3.258 4_555
H(12) H(1) 3.013 2_546
H(12) H(4) 3.429 4_555
H(12) H(15) 3.522 2_546
H(13) Al(1) 3.377 4_555
H(13) F(5) 3.059 4_555
H(13) O(1) 3.105 4_555
H(13) N(1) 3.042 4_555
H(13) C(1) 3.266 4_555
H(13) C(6) 3.265 4_555
H(13) C(7) 3.134 4_555
H(13) H(5) 3.057 4_555
H(14) H(5) 3.248 4_555
H(14) H(7) 3.146 2_556
H(14) H(9) 3.174 2_556
H(14) H(10) 3.444 2_556
H(15) F(3) 2.880 4_554
H(15) C(5) 3.457 3_566
H(15) H(2) 3.559 3_566
H(15) H(3) 3.144 3_566
H(15) H(7) 3.384 2_556
H(15) H(12) 3.522 2_556
H(16) F(2) 2.781 4_554
H(16) F(3) 3.346 4_554
H(16) H(2) 3.011 2_546
H(16) H(7) 2.725 2_556
H(16) H(8) 3.538 4_555

loop_
_geom_torsion_atom_site_label_1
_geom_torsion_atom_site_label_2
_geom_torsion_atom_site_label_3
_geom_torsion_atom_site_label_4
_geom_torsion
Cl(1) Al(1) O(1) C(1) -84.42(11)
Cl(1) Al(1) N(1) C(7) 95.82(11)
Cl(1) Al(1) N(1) C(13) -73.26(10)
O(1) Al(1) N(1) C(7) -15.86(11)
O(1) Al(1) N(1) C(13) 175.07(10)
N(1) Al(1) O(1) C(1) 19.63(12)
C(8) Al(1) O(1) C(1) 144.37(12)
C(8) Al(1) N(1) C(7) -139.32(12)
C(8) Al(1) N(1) C(13) 51.61(13)
Al(1) O(1) C(1) C(2) 166.89(9)
Al(1) O(1) C(1) C(6) -13.73(18)
Al(1) N(1) C(7) C(6) 8.4(2)
Al(1) N(1) C(13) C(14) 109.81(14)
Al(1) N(1) C(13) C(18) -69.59(15)
C(7) N(1) C(13) C(14) -59.70(18)
C(7) N(1) C(13) C(18) 120.90(15)
C(13) N(1) C(7) C(6) 178.01(13)
O(1) C(1) C(2) C(3) 179.16(12)
O(1) C(1) C(2) C(9) -1.78(19)
O(1) C(1) C(6) C(5) 179.91(12)
O(1) C(1) C(6) C(7) -1.1(2)
C(2) C(1) C(6) C(5) -0.7(2)
C(2) C(1) C(6) C(7) 178.26(13)
C(6) C(1) C(2) C(3) -0.22(19)
C(6) C(1) C(2) C(9) 178.84(12)
C(1) C(2) C(3) C(4) 0.9(2)
C(1) C(2) C(9) C(10) 61.64(17)
C(1) C(2) C(9) C(11) -59.90(17)
C(1) C(2) C(9) C(12) -178.48(13)
C(3) C(2) C(9) C(10) -119.34(15)
C(3) C(2) C(9) C(11) 119.11(15)
C(3) C(2) C(9) C(12) 0.54(19)
C(9) C(2) C(3) C(4) -178.13(14)
C(2) C(3) C(4) C(5) -0.7(2)
C(3) C(4) C(5) C(6) -0.3(2)
C(4) C(5) C(6) C(1) 1.0(2)
C(4) C(5) C(6) C(7) -178.06(14)
C(1) C(6) C(7) N(1) 2.5(2)
C(5) C(6) C(7) N(1) -178.49(14)
N(1) C(13) C(14) F(1) 0.05(16)
N(1) C(13) C(14) C(15) 179.62(14)
N(1) C(13) C(18) F(5) -2.0(2)
N(1) C(13) C(18) C(17) 179.91(13)
C(14) C(13) C(18) F(5) 178.57(12)
C(14) C(13) C(18) C(17) 0.5(2)
C(18) C(13) C(14) F(1) 179.47(12)
C(18) C(13) C(14) C(15) -1.0(2)
F(1) C(14) C(15) F(2) -0.06(18)
F(1) C(14) C(15) C(16) -179.56(14)
C(13) C(14) C(15) F(2) -179.63(14)
C(13) C(14) C(15) C(16) 0.9(2)
F(2) C(15) C(16) F(3) -0.1(2)
F(2) C(15) C(16) C(17) -179.77(15)
C(14) C(15) C(16) F(3) 179.40(14)
C(14) C(15) C(16) C(17) -0.3(2)
F(3) C(16) C(17) F(4) 0.06(18)
F(3) C(16) C(17) C(18) -179.87(14)
C(15) C(16) C(17) F(4) 179.73(14)
C(15) C(16) C(17) C(18) -0.2(2)
F(4) C(17) C(18) F(5) 2.1(2)
F(4) C(17) C(18) C(13) -179.84(13)
C(16) C(17) C(18) F(5) -178.02(13)
C(16) C(17) C(18) C(13) 0.1(2)
